data_7007066
loop_
_publ_author_name
'Kilian, Petr'
'Slawin, Alexandra M. Z.'
'Woollins, J. Derek'

_publ_section_title
;
 Preparation and structures of 1,2-dihydro-1,2-diphosphaacenaphthylenes
 and rigid backbone stabilized triphosphenium cation.
;
_journal_issue 18
_journal_name_full 'Dalton transactions (Cambridge, England : 2003)'
_journal_page_first 2175
_journal_page_last 2183
_journal_paper_doi 10.1039/b517071k
_journal_year 2006
_chemical_formula_moiety 'C16 H24 N3 P2.I'
_chemical_formula_sum 'C16 H24 I N3 P2'
_chemical_formula_weight 447.22
_chemical_name_systematic
;
?
;
_space_group_IT_number 14
_symmetry_cell_setting monoclinic
_symmetry_space_group_name_Hall '-P 2yn'
_symmetry_space_group_name_H-M 'P 1 21/n 1'
_atom_sites_solution_hydrogens geom
_atom_sites_solution_primary direct
_atom_sites_solution_secondary difmap
_audit_creation_method SHELXL-97
_cell_angle_alpha 90.00
_cell_angle_beta 94.942(6)
_cell_angle_gamma 90.00
_cell_formula_units_Z 4
_cell_length_a 15.133(4)
_cell_length_b 8.0121(19)
_cell_length_c 15.587(3)
_cell_measurement_reflns_used 6801
_cell_measurement_temperature 93(2)
_cell_measurement_theta_max 25.3491
_cell_measurement_theta_min 1.7989
_cell_volume 1882.9(8)
_computing_cell_refinement 'CrystalClear (Rigaku Corp., 2004)'
_computing_data_collection 'CrystalClear (Rigaku Corp., 2004)'
_computing_data_reduction 'CrystalClear (Rigaku Corp., 2004)'
_computing_molecular_graphics 'Bruker SHELXTL'
_computing_publication_material 'Bruker SHELXTL'
_computing_structure_refinement 'SHELXL-97 (Sheldrick, 1997)'
_computing_structure_solution 'SHELXS-97 (Sheldrick, 1990)'
_diffrn_ambient_temperature 93(2)
_diffrn_detector_area_resol_mean 0.83
_diffrn_measured_fraction_theta_full 0.977
_diffrn_measured_fraction_theta_max 0.977
_diffrn_measurement_device_type CCD
_diffrn_measurement_method dtprofit.ref
_diffrn_radiation_monochromator confocal
_diffrn_radiation_source 'rotating anode'
_diffrn_radiation_type MoK\a
_diffrn_radiation_wavelength 0.71073
_diffrn_reflns_av_R_equivalents 0.0406
_diffrn_reflns_av_sigmaI/netI 0.0479
_diffrn_reflns_limit_h_max 18
_diffrn_reflns_limit_h_min -15
_diffrn_reflns_limit_k_max 9
_diffrn_reflns_limit_k_min -9
_diffrn_reflns_limit_l_max 18
_diffrn_reflns_limit_l_min -18
_diffrn_reflns_number 11025
_diffrn_reflns_theta_full 25.35
_diffrn_reflns_theta_max 25.35
_diffrn_reflns_theta_min 1.80
_exptl_absorpt_coefficient_mu 1.871
_exptl_absorpt_correction_T_max 1.0000
_exptl_absorpt_correction_T_min 0.7524
_exptl_absorpt_correction_type multi-scan
_exptl_crystal_colour Yellow
_exptl_crystal_density_diffrn 1.578
_exptl_crystal_density_method 'not measured'
_exptl_crystal_description Prism
_exptl_crystal_F_000 896
_exptl_crystal_size_max 0.1000
_exptl_crystal_size_mid 0.1500
_exptl_crystal_size_min 0.1000
_refine_diff_density_max 0.540
_refine_diff_density_min -0.688
_refine_diff_density_rms 0.072
_refine_ls_extinction_method none
_refine_ls_goodness_of_fit_ref 1.041
_refine_ls_hydrogen_treatment constr
_refine_ls_matrix_type full
_refine_ls_number_parameters 206
_refine_ls_number_reflns 3373
_refine_ls_number_restraints 0
_refine_ls_restrained_S_all 1.041
_refine_ls_R_factor_all 0.0280
_refine_ls_R_factor_gt 0.0247
_refine_ls_shift/su_max 0.007
_refine_ls_shift/su_mean 0.001
_refine_ls_structure_factor_coef Fsqd
_refine_ls_weighting_details 'calc w=1/[\s^2^(Fo^2^)+(0.0133P)^2^+0.0000P] where P=(Fo^2^+2Fc^2^)/3'
_refine_ls_weighting_scheme calc
_refine_ls_wR_factor_gt 0.0508
_refine_ls_wR_factor_ref 0.0532
_reflns_number_gt 3041
_reflns_number_total 3373
_reflns_threshold_expression >2sigma(I)
_cod_data_source_file b517071k.txt
_cod_data_source_block 5
_cod_depositor_comments
;
The following automatic conversions were performed:
'_symmetry_cell_setting' value 'Monoclinic' changed to 'monoclinic'
according to '/home/saulius/struct/CIF-dictionaries/cif_core.dic'
dictionary named 'cif_core.dic' version 2.4.1 from 2010-06-29.

Automatic conversion script
Id: cif_fix_enum 1527 2010-12-29 10:47:43Z saulius 
;
_cod_original_sg_symbol_H-M P2(1)/n
_cod_database_code 7007066

loop_
_symmetry_equiv_pos_as_xyz
'x, y, z'
'-x+1/2, y+1/2, -z+1/2'
'-x, -y, -z'
'x-1/2, -y-1/2, z-1/2'

loop_
_atom_site_label
_atom_site_type_symbol
_atom_site_fract_x
_atom_site_fract_y
_atom_site_fract_z
_atom_site_U_iso_or_equiv
_atom_site_adp_type
_atom_site_occupancy
_atom_site_symmetry_multiplicity
_atom_site_calc_flag
_atom_site_refinement_flags
_atom_site_disorder_assembly
_atom_site_disorder_group
I1 I 0.394232(12) 0.22627(2) -0.358425(11) 0.02846(8) Uani 1 1 d . . .
P1 P 0.24998(4) 0.25272(7) 0.00181(4) 0.01534(15) Uani 1 1 d . . .
P9 P 0.28450(4) 0.48412(8) 0.07934(4) 0.01866(15) Uani 1 1 d . . .
N1 N 0.26269(13) 0.2904(2) -0.09945(12) 0.0190(5) Uani 1 1 d . . .
N2 N 0.15155(12) 0.1757(3) 0.00719(12) 0.0192(4) Uani 1 1 d . . .
N3 N 0.21114(13) 0.4865(2) 0.15396(12) 0.0230(5) Uani 1 1 d . . .
C1 C 0.33189(15) 0.1135(3) 0.05114(14) 0.0180(5) Uani 1 1 d . . .
C2 C 0.34576(16) -0.0499(3) 0.02978(15) 0.0208(6) Uani 1 1 d . . .
H2A H 0.3046 -0.1057 -0.0098 0.025 Uiso 1 1 calc R . .
C3 C 0.42166(17) -0.1351(3) 0.06680(16) 0.0258(6) Uani 1 1 d . . .
H3A H 0.4315 -0.2479 0.0516 0.031 Uiso 1 1 calc R . .
C4 C 0.48093(16) -0.0558(3) 0.12438(16) 0.0239(6) Uani 1 1 d . . .
H4A H 0.5311 -0.1155 0.1491 0.029 Uiso 1 1 calc R . .
C5 C 0.46935(15) 0.1118(3) 0.14778(15) 0.0204(5) Uani 1 1 d . . .
C6 C 0.52905(16) 0.1985(3) 0.20807(16) 0.0248(6) Uani 1 1 d . . .
H6A H 0.5792 0.1419 0.2350 0.030 Uiso 1 1 calc R . .
C7 C 0.51484(16) 0.3614(3) 0.22730(16) 0.0256(6) Uani 1 1 d . . .
H7A H 0.5559 0.4174 0.2669 0.031 Uiso 1 1 calc R . .
C8 C 0.44034(16) 0.4489(3) 0.18951(15) 0.0222(6) Uani 1 1 d . . .
H8A H 0.4320 0.5627 0.2039 0.027 Uiso 1 1 calc R . .
C9 C 0.37964(15) 0.3705(3) 0.13192(14) 0.0180(5) Uani 1 1 d . . .
C10 C 0.39332(15) 0.1998(3) 0.11026(15) 0.0164(5) Uani 1 1 d . . .
C11 C 0.32197(17) 0.4234(3) -0.12500(16) 0.0279(6) Uani 1 1 d . . .
H11A H 0.3838 0.3878 -0.1133 0.042 Uiso 1 1 calc R . .
H11B H 0.3119 0.5249 -0.0921 0.042 Uiso 1 1 calc R . .
H11C H 0.3098 0.4462 -0.1867 0.042 Uiso 1 1 calc R . .
C12 C 0.24879(17) 0.1542(3) -0.16226(15) 0.0283(6) Uani 1 1 d . . .
H12A H 0.2283 0.2004 -0.2187 0.042 Uiso 1 1 calc R . .
H12B H 0.2041 0.0770 -0.1435 0.042 Uiso 1 1 calc R . .
H12C H 0.3047 0.0943 -0.1665 0.042 Uiso 1 1 calc R . .
C13 C 0.07461(17) 0.2559(3) -0.03992(18) 0.0267(6) Uani 1 1 d . . .
H13A H 0.0450 0.1758 -0.0803 0.040 Uiso 1 1 calc R . .
H13B H 0.0945 0.3523 -0.0718 0.040 Uiso 1 1 calc R . .
H13C H 0.0330 0.2930 0.0010 0.040 Uiso 1 1 calc R . .
C14 C 0.12891(17) 0.0380(3) 0.06341(16) 0.0250(6) Uani 1 1 d . . .
H14A H 0.0839 0.0756 0.1007 0.037 Uiso 1 1 calc R . .
H14B H 0.1822 0.0024 0.0989 0.037 Uiso 1 1 calc R . .
H14C H 0.1055 -0.0559 0.0281 0.037 Uiso 1 1 calc R . .
C15 C 0.13360(17) 0.5947(3) 0.13689(17) 0.0322(7) Uani 1 1 d . . .
H15A H 0.0815 0.5263 0.1191 0.048 Uiso 1 1 calc R . .
H15B H 0.1443 0.6735 0.0908 0.048 Uiso 1 1 calc R . .
H15C H 0.1231 0.6566 0.1893 0.048 Uiso 1 1 calc R . .
C16 C 0.19738(18) 0.3539(3) 0.21633(16) 0.0306(6) Uani 1 1 d . . .
H16A H 0.1896 0.4037 0.2726 0.046 Uiso 1 1 calc R . .
H16B H 0.2491 0.2798 0.2213 0.046 Uiso 1 1 calc R . .
H16C H 0.1443 0.2897 0.1968 0.046 Uiso 1 1 calc R . .

loop_
_atom_site_aniso_label
_atom_site_aniso_U_11
_atom_site_aniso_U_22
_atom_site_aniso_U_33
_atom_site_aniso_U_23
_atom_site_aniso_U_13
_atom_site_aniso_U_12
I1 0.03680(13) 0.02200(12) 0.02838(13) -0.00028(7) 0.01319(9) 0.00053(7)
P1 0.0152(3) 0.0141(3) 0.0166(3) 0.0014(2) 0.0011(3) -0.0024(2)
P9 0.0210(3) 0.0125(3) 0.0224(4) 0.0003(3) 0.0016(3) -0.0012(3)
N1 0.0215(11) 0.0182(11) 0.0180(11) 0.0021(8) 0.0049(9) -0.0036(9)
N2 0.0175(10) 0.0189(11) 0.0212(11) 0.0028(9) 0.0025(9) -0.0036(9)
N3 0.0249(11) 0.0202(12) 0.0243(11) -0.0005(9) 0.0050(10) 0.0048(9)
C1 0.0191(12) 0.0169(13) 0.0181(12) 0.0034(10) 0.0025(10) -0.0010(10)
C2 0.0239(13) 0.0168(13) 0.0218(13) 0.0004(10) 0.0027(11) -0.0045(11)
C3 0.0298(14) 0.0144(14) 0.0345(15) 0.0042(11) 0.0104(12) 0.0012(11)
C4 0.0197(12) 0.0205(14) 0.0318(15) 0.0084(11) 0.0049(12) 0.0042(11)
C5 0.0160(12) 0.0232(14) 0.0222(13) 0.0063(11) 0.0025(11) -0.0018(10)
C6 0.0150(12) 0.0308(15) 0.0283(15) 0.0043(12) -0.0002(11) -0.0018(11)
C7 0.0217(13) 0.0298(16) 0.0248(14) 0.0005(12) -0.0016(11) -0.0088(11)
C8 0.0273(13) 0.0188(13) 0.0209(13) -0.0017(11) 0.0044(11) -0.0053(11)
C9 0.0162(11) 0.0180(13) 0.0199(13) 0.0034(10) 0.0032(11) -0.0017(10)
C10 0.0182(12) 0.0151(12) 0.0167(12) 0.0017(10) 0.0062(10) -0.0028(10)
C11 0.0328(15) 0.0225(15) 0.0301(15) 0.0052(11) 0.0119(12) -0.0040(12)
C12 0.0295(14) 0.0339(17) 0.0215(14) -0.0068(12) 0.0034(12) -0.0052(12)
C13 0.0179(13) 0.0327(16) 0.0290(16) 0.0062(11) -0.0006(12) -0.0003(11)
C14 0.0278(14) 0.0216(14) 0.0265(14) 0.0038(11) 0.0075(12) -0.0079(11)
C15 0.0300(15) 0.0287(16) 0.0379(16) -0.0032(13) 0.0023(13) 0.0108(13)
C16 0.0336(15) 0.0336(17) 0.0261(14) 0.0037(12) 0.0110(12) 0.0014(13)

loop_
_atom_type_symbol
_atom_type_description
_atom_type_scat_dispersion_real
_atom_type_scat_dispersion_imag
_atom_type_scat_source
C C 0.0033 0.0016 'International Tables Vol C Tables 4.2.6.8 and 6.1.1.4'
H H 0.0000 0.0000 'International Tables Vol C Tables 4.2.6.8 and 6.1.1.4'
N N 0.0061 0.0033 'International Tables Vol C Tables 4.2.6.8 and 6.1.1.4'
P P 0.1023 0.0942 'International Tables Vol C Tables 4.2.6.8 and 6.1.1.4'
I I -0.4742 1.8119 'International Tables Vol C Tables 4.2.6.8 and 6.1.1.4'

loop_
_geom_angle_atom_site_label_1
_geom_angle_atom_site_label_2
_geom_angle_atom_site_label_3
_geom_angle
_geom_angle_site_symmetry_1
_geom_angle_site_symmetry_3
_geom_angle_publ_flag
N2 P1 N1 107.78(10) . . ?
N2 P1 C1 110.23(11) . . ?
N1 P1 C1 113.26(11) . . ?
N2 P1 P9 117.25(8) . . ?
N1 P1 P9 108.97(8) . . ?
C1 P1 P9 99.35(8) . . ?
N3 P9 C9 103.70(10) . . ?
N3 P9 P1 104.20(8) . . ?
C9 P9 P1 88.18(8) . . ?
C12 N1 C11 114.4(2) . . ?
C12 N1 P1 118.95(17) . . ?
C11 N1 P1 121.40(16) . . ?
C14 N2 C13 114.27(19) . . ?
C14 N2 P1 125.44(16) . . ?
C13 N2 P1 119.98(16) . . ?
C15 N3 C16 113.1(2) . . ?
C15 N3 P9 116.69(17) . . ?
C16 N3 P9 126.29(17) . . ?
C2 C1 C10 120.9(2) . . ?
C2 C1 P1 127.23(17) . . ?
C10 C1 P1 111.29(17) . . ?
C1 C2 C3 119.8(2) . . ?
C1 C2 H2A 120.1 . . ?
C3 C2 H2A 120.1 . . ?
C4 C3 C2 120.4(2) . . ?
C4 C3 H3A 119.8 . . ?
C2 C3 H3A 119.8 . . ?
C3 C4 C5 121.6(2) . . ?
C3 C4 H4A 119.2 . . ?
C5 C4 H4A 119.2 . . ?
C4 C5 C6 123.3(2) . . ?
C4 C5 C10 118.6(2) . . ?
C6 C5 C10 118.1(2) . . ?
C7 C6 C5 120.6(2) . . ?
C7 C6 H6A 119.7 . . ?
C5 C6 H6A 119.7 . . ?
C6 C7 C8 121.3(2) . . ?
C6 C7 H7A 119.3 . . ?
C8 C7 H7A 119.3 . . ?
C9 C8 C7 120.6(2) . . ?
C9 C8 H8A 119.7 . . ?
C7 C8 H8A 119.7 . . ?
C8 C9 C10 119.2(2) . . ?
C8 C9 P9 121.19(19) . . ?
C10 C9 P9 119.56(16) . . ?
C9 C10 C1 121.1(2) . . ?
C9 C10 C5 120.2(2) . . ?
C1 C10 C5 118.7(2) . . ?
N1 C11 H11A 109.5 . . ?
N1 C11 H11B 109.5 . . ?
H11A C11 H11B 109.5 . . ?
N1 C11 H11C 109.5 . . ?
H11A C11 H11C 109.5 . . ?
H11B C11 H11C 109.5 . . ?
N1 C12 H12A 109.5 . . ?
N1 C12 H12B 109.5 . . ?
H12A C12 H12B 109.5 . . ?
N1 C12 H12C 109.5 . . ?
H12A C12 H12C 109.5 . . ?
H12B C12 H12C 109.5 . . ?
N2 C13 H13A 109.5 . . ?
N2 C13 H13B 109.5 . . ?
H13A C13 H13B 109.5 . . ?
N2 C13 H13C 109.5 . . ?
H13A C13 H13C 109.5 . . ?
H13B C13 H13C 109.5 . . ?
N2 C14 H14A 109.5 . . ?
N2 C14 H14B 109.5 . . ?
H14A C14 H14B 109.5 . . ?
N2 C14 H14C 109.5 . . ?
H14A C14 H14C 109.5 . . ?
H14B C14 H14C 109.5 . . ?
N3 C15 H15A 109.5 . . ?
N3 C15 H15B 109.5 . . ?
H15A C15 H15B 109.5 . . ?
N3 C15 H15C 109.5 . . ?
H15A C15 H15C 109.5 . . ?
H15B C15 H15C 109.5 . . ?
N3 C16 H16A 109.5 . . ?
N3 C16 H16B 109.5 . . ?
H16A C16 H16B 109.5 . . ?
N3 C16 H16C 109.5 . . ?
H16A C16 H16C 109.5 . . ?
H16B C16 H16C 109.5 . . ?

loop_
_geom_bond_atom_site_label_1
_geom_bond_atom_site_label_2
_geom_bond_distance
_geom_bond_site_symmetry_2
_geom_bond_publ_flag
P1 N2 1.621(2) . ?
P1 N1 1.635(2) . ?
P1 C1 1.791(2) . ?
P1 P9 2.2498(9) . ?
P9 N3 1.676(2) . ?
P9 C9 1.836(2) . ?
N1 C12 1.469(3) . ?
N1 C11 1.470(3) . ?
N2 C14 1.468(3) . ?
N2 C13 1.470(3) . ?
N3 C15 1.464(3) . ?
N3 C16 1.467(3) . ?
C1 C2 1.371(3) . ?
C1 C10 1.430(3) . ?
C2 C3 1.416(3) . ?
C2 H2A 0.9500 . ?
C3 C4 1.369(3) . ?
C3 H3A 0.9500 . ?
C4 C5 1.407(3) . ?
C4 H4A 0.9500 . ?
C5 C6 1.427(3) . ?
C5 C10 1.431(3) . ?
C6 C7 1.361(4) . ?
C6 H6A 0.9500 . ?
C7 C8 1.413(3) . ?
C7 H7A 0.9500 . ?
C8 C9 1.379(3) . ?
C8 H8A 0.9500 . ?
C9 C10 1.428(3) . ?
C11 H11A 0.9800 . ?
C11 H11B 0.9800 . ?
C11 H11C 0.9800 . ?
C12 H12A 0.9800 . ?
C12 H12B 0.9800 . ?
C12 H12C 0.9800 . ?
C13 H13A 0.9800 . ?
C13 H13B 0.9800 . ?
C13 H13C 0.9800 . ?
C14 H14A 0.9800 . ?
C14 H14B 0.9800 . ?
C14 H14C 0.9800 . ?
C15 H15A 0.9800 . ?
C15 H15B 0.9800 . ?
C15 H15C 0.9800 . ?
C16 H16A 0.9800 . ?
C16 H16B 0.9800 . ?
C16 H16C 0.9800 . ?

loop_
_geom_torsion_atom_site_label_1
_geom_torsion_atom_site_label_2
_geom_torsion_atom_site_label_3
_geom_torsion_atom_site_label_4
_geom_torsion
_geom_torsion_site_symmetry_1
_geom_torsion_site_symmetry_2
_geom_torsion_site_symmetry_3
_geom_torsion_site_symmetry_4
_geom_torsion_publ_flag
N2 P1 P9 N3 19.91(11) . . . . ?
N1 P1 P9 N3 142.62(10) . . . . ?
C1 P1 P9 N3 -98.71(11) . . . . ?
N2 P1 P9 C9 123.59(11) . . . . ?
N1 P1 P9 C9 -113.71(11) . . . . ?
C1 P1 P9 C9 4.96(11) . . . . ?
N2 P1 N1 C12 -55.2(2) . . . . ?
C1 P1 N1 C12 67.0(2) . . . . ?
P9 P1 N1 C12 176.60(16) . . . . ?
N2 P1 N1 C11 151.74(19) . . . . ?
C1 P1 N1 C11 -86.0(2) . . . . ?
P9 P1 N1 C11 23.5(2) . . . . ?
N1 P1 N2 C14 139.7(2) . . . . ?
C1 P1 N2 C14 15.6(2) . . . . ?
P9 P1 N2 C14 -97.0(2) . . . . ?
N1 P1 N2 C13 -47.1(2) . . . . ?
C1 P1 N2 C13 -171.15(18) . . . . ?
P9 P1 N2 C13 76.23(19) . . . . ?
C9 P9 N3 C15 169.47(18) . . . . ?
P1 P9 N3 C15 -98.93(17) . . . . ?
C9 P9 N3 C16 -34.6(2) . . . . ?
P1 P9 N3 C16 57.0(2) . . . . ?
N2 P1 C1 C2 57.7(3) . . . . ?
N1 P1 C1 C2 -63.2(3) . . . . ?
P9 P1 C1 C2 -178.6(2) . . . . ?
N2 P1 C1 C10 -131.09(17) . . . . ?
N1 P1 C1 C10 108.07(18) . . . . ?
P9 P1 C1 C10 -7.36(18) . . . . ?
C10 C1 C2 C3 0.2(4) . . . . ?
P1 C1 C2 C3 170.7(2) . . . . ?
C1 C2 C3 C4 0.6(4) . . . . ?
C2 C3 C4 C5 -0.8(4) . . . . ?
C3 C4 C5 C6 179.4(2) . . . . ?
C3 C4 C5 C10 0.3(4) . . . . ?
C4 C5 C6 C7 179.2(3) . . . . ?
C10 C5 C6 C7 -1.7(4) . . . . ?
C5 C6 C7 C8 1.0(4) . . . . ?
C6 C7 C8 C9 0.1(4) . . . . ?
C7 C8 C9 C10 -0.5(4) . . . . ?
C7 C8 C9 P9 -177.87(19) . . . . ?
N3 P9 C9 C8 -80.6(2) . . . . ?
P1 P9 C9 C8 175.2(2) . . . . ?
N3 P9 C9 C10 102.1(2) . . . . ?
P1 P9 C9 C10 -2.11(19) . . . . ?
C8 C9 C10 C1 179.7(2) . . . . ?
P9 C9 C10 C1 -2.9(3) . . . . ?
C8 C9 C10 C5 -0.2(3) . . . . ?
P9 C9 C10 C5 177.18(18) . . . . ?
C2 C1 C10 C9 179.3(2) . . . . ?
P1 C1 C10 C9 7.4(3) . . . . ?
C2 C1 C10 C5 -0.8(4) . . . . ?
P1 C1 C10 C5 -172.64(18) . . . . ?
C4 C5 C10 C9 -179.5(2) . . . . ?
C6 C5 C10 C9 1.3(3) . . . . ?
C4 C5 C10 C1 0.5(3) . . . . ?
C6 C5 C10 C1 -178.7(2) . . . . ?

loop_
_cod_related_entry_id
_cod_related_entry_database
_cod_related_entry_code
1 ChemSpider 21144574
